data_4003856
loop_
_publ_author_name
'Zhang, Keke'
'Sun, Changquan Calvin'
'Liu, Yu'
'Wang, Chenguang'
'Shi, Peng'
'Xu, Jun'
'Wu, Songgu'
'Gong, Junbo'

_publ_section_title
;
 Structural Origins of Elastic and 2D Plastic Flexibility of Molecular
 Crystals Investigated with Two Polymorphs of Conformationally Rigid
 Coumarin
;
_journal_name_full 'Chemistry of Materials'
_journal_paper_doi 10.1021/acs.chemmater.0c04560
_journal_year 2021
_chemical_absolute_configuration ad
_chemical_formula_moiety 'C9 H6 O2'
_chemical_formula_sum 'C9 H6 O2'
_chemical_formula_weight 146.14
_space_group_crystal_system monoclinic
_space_group_IT_number 4
_space_group_name_Hall 'P 2yb'
_space_group_name_H-M_alt 'P 1 21 1'
_atom_sites_solution_hydrogens geom
_atom_sites_solution_primary dual
_audit_creation_date 2019-12-26
_audit_creation_method
;
Olex2 1.2-ac3
(compiled 2017.08.10 svn.r3458 for OlexSys, GUI svn.r5381)
;
_cell_angle_alpha 90
_cell_angle_beta 93.608(3)
_cell_angle_gamma 90
_cell_formula_units_Z 2
_cell_length_a 3.87010(10)
_cell_length_b 15.2836(5)
_cell_length_c 5.8211(2)
_cell_measurement_reflns_used 1528
_cell_measurement_temperature 160.00(10)
_cell_measurement_theta_max 76.4580
_cell_measurement_theta_min 5.7630
_cell_volume 343.630(19)
_computing_cell_refinement 'CrysAlisPro 1.171.39.45g (Rigaku OD, 2018)'
_computing_data_collection 'CrysAlisPro 1.171.39.45g (Rigaku OD, 2018)'
_computing_data_reduction 'CrysAlisPro 1.171.39.45g (Rigaku OD, 2018)'
_computing_molecular_graphics 'Olex2 (Dolomanov et al., 2009)'
_computing_publication_material 'Olex2 (Dolomanov et al., 2009)'
_computing_structure_refinement 'ShelXL (Sheldrick, 2015)'
_computing_structure_solution 'ShelXT (Sheldrick, 2015)'
_diffrn_ambient_environment N~2~
_diffrn_ambient_temperature 160.00(10)
_diffrn_detector 'CCD plate'
_diffrn_detector_type HyPix
_diffrn_measured_fraction_theta_full 0.998
_diffrn_measured_fraction_theta_max 0.943
_diffrn_measurement_details
;
List of Runs (angles in degrees, time in seconds):

  # Type    Start    End  Width  t~exp~   \w     \q     \k     \f   Frames
--------------------------------------------------------------------------
  1  \w    -74.00  27.00   0.50    0.05    --  -46.12  87.00 166.00  202
  2  \w    -26.00  75.00   0.50    0.05    --   46.12 -87.00  49.00  202
  3  \w   -128.00 -27.00   0.50    0.20    -- -100.00  87.00 166.00  202
  4  \w     78.00 178.00   0.50    0.20    --  106.36  87.00 166.00  200
  5  \w     73.00 118.00   0.50    0.05    --   46.12 125.00  30.00   90
  6  \w     30.00 118.00   0.50    0.05    --   46.12  57.00  60.00  176
  7  \w   -174.00 -85.00   0.50    0.20    -- -100.00 -37.00 120.00  178
  8  \w   -173.00 -84.00   0.50    0.20    -- -100.00 -57.00  90.00  178
  9  \w   -124.00 -27.00   0.50    0.20    -- -100.00  77.00 -90.00  194
 10  \w   -173.00 -84.00   0.50    0.20    -- -100.00 -57.00 120.00  178
 11  \w     34.00 110.00   0.50    0.20    --  106.36 -99.00   0.00  152
 12  \w     34.00 135.00   0.50    0.20    --  106.36 -87.00  49.00  202
 13  \w     30.00 118.00   0.50    0.05    --   46.12  57.00 -60.00  176
 14  \w     23.00 118.00   0.50    0.05    --   46.12  77.00 -30.00  190
 15  \w     30.00 118.00   0.50    0.05    --   46.12  57.00-180.00  176
 16  \w     91.00 150.00   0.50    0.20    --  106.36  19.00 -90.00  118
;
_diffrn_measurement_device 'four-circle diffractometer'
_diffrn_measurement_device_type 'ROD, Synergy Custom system, HyPix'
_diffrn_measurement_method '\w scans'
_diffrn_orient_matrix_type 'CrysAlisPro convention (1999,Acta A55,543-557)'
_diffrn_orient_matrix_UB_11 -0.3807684000
_diffrn_orient_matrix_UB_12 -0.0281295000
_diffrn_orient_matrix_UB_13 0.0126480000
_diffrn_orient_matrix_UB_21 -0.1188338000
_diffrn_orient_matrix_UB_22 0.0859403000
_diffrn_orient_matrix_UB_23 -0.1184900000
_diffrn_orient_matrix_UB_31 0.0113218000
_diffrn_orient_matrix_UB_32 -0.0445399000
_diffrn_orient_matrix_UB_33 -0.2367403000
_diffrn_radiation_monochromator mirror
_diffrn_radiation_probe x-ray
_diffrn_radiation_type CuK\a
_diffrn_radiation_wavelength 1.54184
_diffrn_reflns_av_R_equivalents 0.0365
_diffrn_reflns_av_unetI/netI 0.0379
_diffrn_reflns_Laue_measured_fraction_full 0.998
_diffrn_reflns_Laue_measured_fraction_max 0.943
_diffrn_reflns_limit_h_max 4
_diffrn_reflns_limit_h_min -4
_diffrn_reflns_limit_k_max 17
_diffrn_reflns_limit_k_min -18
_diffrn_reflns_limit_l_max 6
_diffrn_reflns_limit_l_min -7
_diffrn_reflns_number 3334
_diffrn_reflns_point_group_measured_fraction_full 0.887
_diffrn_reflns_point_group_measured_fraction_max 0.821
_diffrn_reflns_theta_full 67.684
_diffrn_reflns_theta_max 76.775
_diffrn_reflns_theta_min 5.790
_diffrn_source 'Rotating-anode X-ray tube'
_diffrn_source_type 'Rigaku (Cu) X-ray Source'
_exptl_absorpt_coefficient_mu 0.827
_exptl_absorpt_correction_T_max 1.00000
_exptl_absorpt_correction_T_min 0.67285
_exptl_absorpt_correction_type multi-scan
_exptl_absorpt_process_details
;
CrysAlisPro 1.171.39.45g (Rigaku Oxford Diffraction, 2018)
Empirical absorption correction using spherical harmonics,
 implemented in SCALE3 ABSPACK scaling algorithm.
;
_exptl_crystal_colour colourless
_exptl_crystal_colour_primary colourless
_exptl_crystal_density_diffrn 1.412
_exptl_crystal_description plate
_exptl_crystal_F_000 152
_exptl_crystal_size_max 0.08
_exptl_crystal_size_mid 0.05
_exptl_crystal_size_min 0.05
_refine_diff_density_max 0.121
_refine_diff_density_min -0.209
_refine_diff_density_rms 0.041
_refine_ls_abs_structure_details
;
 Flack x determined using 399 quotients [(I+)-(I-)]/[(I+)+(I-)]
 (Parsons, Flack and Wagner, Acta Cryst. B69 (2013) 249-259).
;
_refine_ls_abs_structure_Flack 0.04(17)
_refine_ls_extinction_method none
_refine_ls_goodness_of_fit_ref 1.050
_refine_ls_hydrogen_treatment constr
_refine_ls_matrix_type full
_refine_ls_number_parameters 100
_refine_ls_number_reflns 1186
_refine_ls_number_restraints 1
_refine_ls_restrained_S_all 1.049
_refine_ls_R_factor_all 0.0396
_refine_ls_R_factor_gt 0.0343
_refine_ls_shift/su_max 0.000
_refine_ls_shift/su_mean 0.000
_refine_ls_structure_factor_coef Fsqd
_refine_ls_weighting_details 'w=1/[\s^2^(Fo^2^)+(0.0493P)^2^+0.0293P] where P=(Fo^2^+2Fc^2^)/3'
_refine_ls_weighting_scheme calc
_refine_ls_wR_factor_gt 0.0870
_refine_ls_wR_factor_ref 0.0904
_reflns_Friedel_coverage 0.678
_reflns_Friedel_fraction_full 0.767
_reflns_Friedel_fraction_max 0.689
_reflns_number_gt 1060
_reflns_number_total 1186
_reflns_threshold_expression 'I > 2\s(I)'
_cod_data_source_file cm0c04560_si_008.cif
_cod_data_source_block 031885_zkkxds_ra
_cod_database_code 4003856
_shelx_shelxl_version_number 2018/1
_shelx_space_group_comment
;
The symmetry employed for this shelxl refinement is uniquely defined
by the following loop, which should always be used as a source of
symmetry information in preference to the above space-group names.
They are only intended as comments.
;
_shelx_estimated_absorpt_t_max 0.960
_shelx_estimated_absorpt_t_min 0.937
_reflns_odcompleteness_completeness 99.84
_reflns_odcompleteness_iscentric 1
_reflns_odcompleteness_theta 66.49
_olex2_refinement_description
;
1. Fixed Uiso
 At 1.2 times of:
  All C(H) groups
2.a Aromatic/amide H refined with riding coordinates:
 C3(H3), C9(H9), C2(H2), C7(H7), C6(H6), C8(H8)
;
_olex2_submission_special_instructions 'No special instructions were received'
_oxdiff_exptl_absorpt_empirical_details
;
Empirical correction (ABSPACK) includes:
- Absorption correction using spherical harmonics
- Frame scaling
;
_oxdiff_exptl_absorpt_empirical_full_max 1.566
_oxdiff_exptl_absorpt_empirical_full_min 0.697

loop_
_space_group_symop_operation_xyz
'x, y, z'
'-x, y+1/2, -z'

loop_
_atom_site_label
_atom_site_type_symbol
_atom_site_fract_x
_atom_site_fract_y
_atom_site_fract_z
_atom_site_U_iso_or_equiv
_atom_site_adp_type
_atom_site_occupancy
_atom_site_site_symmetry_order
_atom_site_calc_flag
_atom_site_refinement_flags_posn
_atom_site_refinement_flags_adp
_atom_site_refinement_flags_occupancy
_atom_site_disorder_assembly
_atom_site_disorder_group
O1 O 0.4572(5) 0.53454(11) 0.0855(3) 0.0332(5) Uani 1 1 d . . . . .
O2 O 0.1995(6) 0.65890(14) -0.0099(4) 0.0503(6) Uani 1 1 d . . . . .
C5 C 0.6420(7) 0.48167(15) 0.2425(4) 0.0286(6) Uani 1 1 d . . . . .
C3 C 0.6827(7) 0.60378(17) 0.5106(4) 0.0304(6) Uani 1 1 d . . . . .
H3 H 0.759971 0.627198 0.652128 0.036 Uiso 1 1 calc R . . . .
C1 C 0.3748(7) 0.61964(16) 0.1355(4) 0.0335(6) Uani 1 1 d . . . . .
C4 C 0.7582(7) 0.51435(15) 0.4581(4) 0.0273(6) Uani 1 1 d . . . . .
C9 C 0.9371(7) 0.45706(18) 0.6109(4) 0.0323(6) Uani 1 1 d . . . . .
H9 H 1.018747 0.477035 0.755219 0.039 Uiso 1 1 calc R . . . .
C2 C 0.5021(7) 0.65365(18) 0.3574(5) 0.0329(6) Uani 1 1 d . . . . .
H2 H 0.456927 0.711590 0.394121 0.039 Uiso 1 1 calc R . . . .
C7 C 0.8765(8) 0.34166(18) 0.3335(5) 0.0393(7) Uani 1 1 d . . . . .
H7 H 0.917505 0.283915 0.292785 0.047 Uiso 1 1 calc R . . . .
C6 C 0.7008(7) 0.39647(16) 0.1785(5) 0.0354(7) Uani 1 1 d . . . . .
H6 H 0.623528 0.376303 0.033493 0.042 Uiso 1 1 calc R . . . .
C8 C 0.9932(7) 0.37186(18) 0.5502(5) 0.0375(6) Uani 1 1 d . . . . .
H8 H 1.109422 0.334154 0.653901 0.045 Uiso 1 1 calc R . . . .

loop_
_atom_site_aniso_label
_atom_site_aniso_U_11
_atom_site_aniso_U_22
_atom_site_aniso_U_33
_atom_site_aniso_U_23
_atom_site_aniso_U_13
_atom_site_aniso_U_12
O1 0.0398(11) 0.0373(11) 0.0219(8) -0.0003(7) -0.0028(7) -0.0038(8)
O2 0.0550(13) 0.0557(14) 0.0388(11) 0.0112(10) -0.0085(9) 0.0075(11)
C5 0.0296(14) 0.0322(14) 0.0241(11) 0.0010(10) 0.0034(10) -0.0049(11)
C3 0.0325(14) 0.0341(14) 0.0245(12) -0.0044(11) 0.0016(10) -0.0066(12)
C1 0.0338(14) 0.0370(16) 0.0294(13) 0.0047(12) 0.0004(11) -0.0017(12)
C4 0.0287(13) 0.0309(13) 0.0225(11) -0.0019(10) 0.0038(9) -0.0066(11)
C9 0.0312(15) 0.0389(15) 0.0267(12) 0.0016(11) 0.0001(10) -0.0046(11)
C2 0.0349(14) 0.0296(12) 0.0344(13) -0.0042(11) 0.0040(10) -0.0031(12)
C7 0.0440(17) 0.0303(15) 0.0449(15) -0.0019(12) 0.0143(13) -0.0017(12)
C6 0.0403(16) 0.0365(16) 0.0302(13) -0.0059(11) 0.0083(11) -0.0092(12)
C8 0.0362(14) 0.0370(15) 0.0397(15) 0.0067(13) 0.0054(11) 0.0002(13)

loop_
_atom_type_symbol
_atom_type_description
_atom_type_scat_dispersion_real
_atom_type_scat_dispersion_imag
_atom_type_scat_source
C C 0.0181 0.0091 'International Tables Vol C Tables 4.2.6.8 and 6.1.1.4'
H H 0.0000 0.0000 'International Tables Vol C Tables 4.2.6.8 and 6.1.1.4'
O O 0.0492 0.0322 'International Tables Vol C Tables 4.2.6.8 and 6.1.1.4'

loop_
_geom_angle_atom_site_label_1
_geom_angle_atom_site_label_2
_geom_angle_atom_site_label_3
_geom_angle
_geom_angle_site_symmetry_1
_geom_angle_site_symmetry_3
_geom_angle_publ_flag
C1 O1 C5 121.98(18) . . ?
O1 C5 C4 120.5(2) . . ?
C6 C5 O1 117.4(2) . . ?
C6 C5 C4 122.1(2) . . ?
C4 C3 H3 119.8 . . ?
C2 C3 H3 119.8 . . ?
C2 C3 C4 120.4(2) . . ?
O1 C1 C2 117.2(2) . . ?
O2 C1 O1 116.6(2) . . ?
O2 C1 C2 126.1(2) . . ?
C5 C4 C3 118.2(2) . . ?
C5 C4 C9 117.7(2) . . ?
C9 C4 C3 124.0(2) . . ?
C4 C9 H9 119.7 . . ?
C8 C9 C4 120.7(2) . . ?
C8 C9 H9 119.7 . . ?
C3 C2 C1 121.6(2) . . ?
C3 C2 H2 119.2 . . ?
C1 C2 H2 119.2 . . ?
C6 C7 H7 119.7 . . ?
C6 C7 C8 120.7(3) . . ?
C8 C7 H7 119.7 . . ?
C5 C6 C7 118.7(2) . . ?
C5 C6 H6 120.6 . . ?
C7 C6 H6 120.6 . . ?
C9 C8 C7 120.1(3) . . ?
C9 C8 H8 119.9 . . ?
C7 C8 H8 119.9 . . ?

loop_
_geom_bond_atom_site_label_1
_geom_bond_atom_site_label_2
_geom_bond_distance
_geom_bond_site_symmetry_2
_geom_bond_publ_flag
O1 C5 1.385(3) . ?
O1 C1 1.375(3) . ?
O2 C1 1.210(3) . ?
C5 C4 1.399(3) . ?
C5 C6 1.377(3) . ?
C3 H3 0.9300 . ?
C3 C4 1.435(4) . ?
C3 C2 1.337(4) . ?
C1 C2 1.450(4) . ?
C4 C9 1.400(3) . ?
C9 H9 0.9300 . ?
C9 C8 1.370(4) . ?
C2 H2 0.9300 . ?
C7 H7 0.9300 . ?
C7 C6 1.379(4) . ?
C7 C8 1.391(4) . ?
C6 H6 0.9300 . ?
C8 H8 0.9300 . ?

loop_
_geom_torsion_atom_site_label_1
_geom_torsion_atom_site_label_2
_geom_torsion_atom_site_label_3
_geom_torsion_atom_site_label_4
_geom_torsion
_geom_torsion_site_symmetry_1
_geom_torsion_site_symmetry_2
_geom_torsion_site_symmetry_3
_geom_torsion_site_symmetry_4
_geom_torsion_publ_flag
O1 C5 C4 C3 -0.4(3) . . . . ?
O1 C5 C4 C9 178.6(2) . . . . ?
O1 C5 C6 C7 -178.4(2) . . . . ?
O1 C1 C2 C3 -2.1(4) . . . . ?
O2 C1 C2 C3 177.2(3) . . . . ?
C5 O1 C1 O2 -176.8(2) . . . . ?
C5 O1 C1 C2 2.5(3) . . . . ?
C5 C4 C9 C8 -0.4(4) . . . . ?
C3 C4 C9 C8 178.6(2) . . . . ?
C1 O1 C5 C4 -1.3(3) . . . . ?
C1 O1 C5 C6 177.8(2) . . . . ?
C4 C5 C6 C7 0.8(4) . . . . ?
C4 C3 C2 C1 0.4(4) . . . . ?
C4 C9 C8 C7 0.9(4) . . . . ?
C2 C3 C4 C5 0.8(4) . . . . ?
C2 C3 C4 C9 -178.1(2) . . . . ?
C6 C5 C4 C3 -179.5(3) . . . . ?
C6 C5 C4 C9 -0.5(3) . . . . ?
C6 C7 C8 C9 -0.6(4) . . . . ?
C8 C7 C6 C5 -0.2(4) . . . . ?
